data_4331680
loop_
_publ_author_name
'Michael Krasnopolski'
'Cristian G. Hrib'
'R\"udiger W. Seidel'
'Manuela Winter'
'Hans-Werner Becker'
'Detlef Rogalla'
'Roland A. Fischer'
'Frank T. Edelmann'
'Anjana Devi'

_publ_contact_author
;
        Anjana Devi 
        Lehrstuhl f\"ur Anorganische Chemie II
        Ruhr-Universit\"at Bochum
        Universit\"atsstrasse 150
        44780 Bochum
        Bundesrepublik Deutschland
;
_publ_contact_author_email anjana.devi@rub.de
_publ_contact_author_fax '049 234 321-4174'
_publ_contact_author_phone '049 234 32-24150'
_publ_section_title
;
 Homoleptic Gadolinium Amidinates as Precursors for MOCVD of Oriented
 Gadolinium Nitride (GdN) Thin Films
;
_journal_name_full 'Inorganic Chemistry'
_journal_page_first 286
_journal_page_last 296
_journal_paper_doi 10.1021/ic301826s
_journal_volume 52
_journal_year 2013
_chemical_formula_moiety 'C33 H69 Gd N6, 0.5(C5 H12)'
_chemical_formula_sum 'C35.5 H75 Gd N6'
_chemical_formula_weight 743.27
_chemical_name_systematic
; 
 ? 
;
_space_group_IT_number 2
_symmetry_cell_setting triclinic
_symmetry_space_group_name_Hall '-P 1'
_symmetry_space_group_name_H-M 'P -1'
_atom_sites_solution_hydrogens geom
_atom_sites_solution_primary direct
_atom_sites_solution_secondary difmap
_audit_creation_method SHELXL-97
_cell_angle_alpha 115.814(7)
_cell_angle_beta 92.061(4)
_cell_angle_gamma 107.022(4)
_cell_formula_units_Z 4
_cell_length_a 11.4022(5)
_cell_length_b 19.3686(11)
_cell_length_c 21.2344(16)
_cell_measurement_reflns_used 6975
_cell_measurement_temperature 106(2)
_cell_measurement_theta_max 28.7773
_cell_measurement_theta_min 2.8800
_cell_volume 3963.2(5)
_computing_cell_refinement
;
CrysAlisPro, Agilent Technologies,
Version 1.171.35.19 (release 27-10-2011 CrysAlis171 .NET)
(compiled Oct 27 2011,15:02:11)
;
_computing_data_collection
;
CrysAlisPro, Agilent Technologies,
Version 1.171.35.19 (release 27-10-2011 CrysAlis171 .NET)
(compiled Oct 27 2011,15:02:11)
;
_computing_data_reduction
;
CrysAlisPro, Agilent Technologies,
Version 1.171.35.19 (release 27-10-2011 CrysAlis171 .NET)
(compiled Oct 27 2011,15:02:11)
;
_computing_publication_material 'enCIfer (Allen et al., 2004)'
_computing_structure_refinement 'SHELXL-97 (Sheldrick, 2008)'
_computing_structure_solution 'SHELXS-97 (Sheldrick, 2008)'
_diffrn_ambient_temperature 106(2)
_diffrn_detector_area_resol_mean 8.4171
_diffrn_measured_fraction_theta_full 0.994
_diffrn_measured_fraction_theta_max 0.827
_diffrn_measurement_device_type 'Xcalibur^TM^2, Oxford Diffraction'
_diffrn_measurement_method '\w scans'
_diffrn_radiation_monochromator graphite
_diffrn_radiation_source 'Enhance (Mo) x-ray Source'
_diffrn_radiation_type MoK\a
_diffrn_radiation_wavelength 0.71073
_diffrn_reflns_av_R_equivalents 0.0000
_diffrn_reflns_av_sigmaI/netI 0.0861
_diffrn_reflns_limit_h_max 13
_diffrn_reflns_limit_h_min -15
_diffrn_reflns_limit_k_max 25
_diffrn_reflns_limit_k_min -24
_diffrn_reflns_limit_l_max 28
_diffrn_reflns_limit_l_min -28
_diffrn_reflns_number 19257
_diffrn_reflns_theta_full 25.00
_diffrn_reflns_theta_max 28.91
_diffrn_reflns_theta_min 2.89
_exptl_absorpt_coefficient_mu 1.703
_exptl_absorpt_correction_T_max 0.6658
_exptl_absorpt_correction_T_min 0.6380
_exptl_absorpt_correction_type multi-scan
_exptl_absorpt_process_details
;
CrysAlisPro, Agilent Technologies,
Version 1.171.35.19 (release 27-10-2011 CrysAlis171 .NET)
(compiled Oct 27 2011,15:02:11)
empirical absorption correction using spherical harmonics,
 implemented in SCALE3 ABSPACK scaling algorithm.
;
_exptl_crystal_colour colourless
_exptl_crystal_density_diffrn 1.246
_exptl_crystal_description prism
_exptl_crystal_F_000 1576
_exptl_crystal_size_max 0.29
_exptl_crystal_size_mid 0.28
_exptl_crystal_size_min 0.26
_refine_diff_density_max 1.291
_refine_diff_density_min -1.543
_refine_diff_density_rms 0.153
_refine_ls_extinction_method none
_refine_ls_goodness_of_fit_ref 0.945
_refine_ls_hydrogen_treatment constr
_refine_ls_matrix_type full
_refine_ls_number_parameters 759
_refine_ls_number_reflns 19257
_refine_ls_number_restraints 87
_refine_ls_restrained_S_all 0.958
_refine_ls_R_factor_all 0.0666
_refine_ls_R_factor_gt 0.0405
_refine_ls_shift/su_max 0.001
_refine_ls_shift/su_mean 0.000
_refine_ls_structure_factor_coef Fsqd
_refine_ls_weighting_details 'calc w=1/[\s^2^(Fo^2^)+(0.0457P)^2^+0.0000P] where P=(Fo^2^+2Fc^2^)/3'
_refine_ls_weighting_scheme calc
_refine_ls_wR_factor_gt 0.0876
_refine_ls_wR_factor_ref 0.0935
_reflns_number_gt 14134
_reflns_number_total 19257
_reflns_threshold_expression >2sigma(I)
_cod_data_source_file ic301826s_si_003_1.cif
_cod_data_source_block cvd361
_cod_original_cell_volume 3963.2(4)
_cod_original_formula_sum 'C35.50 H75 Gd N6'
_cod_database_code 4331680

loop_
_symmetry_equiv_pos_as_xyz
'x, y, z'
'-x, -y, -z'

loop_
_atom_site_label
_atom_site_type_symbol
_atom_site_fract_x
_atom_site_fract_y
_atom_site_fract_z
_atom_site_U_iso_or_equiv
_atom_site_adp_type
_atom_site_occupancy
_atom_site_symmetry_multiplicity
_atom_site_calc_flag
_atom_site_refinement_flags
_atom_site_disorder_assembly
_atom_site_disorder_group
Gd1 Gd 0.87866(3) 0.21791(2) 0.45717(2) 0.01500(9) Uani 1 1 d . . .
N1 N 0.7000(4) 0.2585(3) 0.4540(3) 0.0185(12) Uani 1 1 d . . .
N2 N 0.8556(5) 0.3030(3) 0.4058(3) 0.0212(11) Uani 1 1 d . . .
N3 N 0.7928(4) 0.0814(4) 0.3611(4) 0.0174(16) Uani 1 1 d . . .
N4 N 0.7985(4) 0.0959(4) 0.4704(4) 0.0181(16) Uani 1 1 d . . .
N5 N 1.0217(4) 0.3253(3) 0.5647(3) 0.0131(8) Uani 1 1 d U . .
N6 N 1.0975(4) 0.2436(3) 0.4808(3) 0.0131(8) Uani 1 1 d U . .
C1 C 0.5958(6) 0.2676(5) 0.5531(4) 0.0348(19) Uani 1 1 d . . .
H1A H 0.6358 0.3271 0.5772 0.052 Uiso 1 1 calc R . .
H1B H 0.6495 0.2430 0.5665 0.052 Uiso 1 1 calc R . .
H1C H 0.5151 0.2530 0.5673 0.052 Uiso 1 1 calc R . .
C2 C 0.5758(6) 0.2366(4) 0.4739(4) 0.0206(15) Uani 1 1 d U . .
H2 H 0.5228 0.2627 0.4602 0.025 Uiso 1 1 calc R . .
C3 C 0.5158(5) 0.1457(4) 0.4343(4) 0.0272(17) Uani 1 1 d . . .
H3A H 0.5047 0.1277 0.3829 0.041 Uiso 1 1 calc R . .
H3B H 0.4342 0.1296 0.4472 0.041 Uiso 1 1 calc R . .
H3C H 0.5692 0.1204 0.4468 0.041 Uiso 1 1 calc R . .
C4 C 0.7421(5) 0.3016(4) 0.4190(4) 0.0207(15) Uani 1 1 d . . .
C5 C 0.6590(5) 0.3412(4) 0.3950(4) 0.0272(17) Uani 1 1 d . . .
C6 C 0.5426(5) 0.2695(4) 0.3411(4) 0.0380(19) Uani 1 1 d . . .
H6A H 0.5016 0.2359 0.3630 0.057 Uiso 1 1 calc R . .
H6B H 0.5691 0.2359 0.2982 0.057 Uiso 1 1 calc R . .
H6C H 0.4840 0.2915 0.3281 0.057 Uiso 1 1 calc R . .
C7 C 0.6244(6) 0.4019(4) 0.4609(4) 0.043(2) Uani 1 1 d . . .
H7A H 0.5883 0.3749 0.4889 0.065 Uiso 1 1 calc R . .
H7B H 0.5633 0.4207 0.4455 0.065 Uiso 1 1 calc R . .
H7C H 0.6996 0.4488 0.4901 0.065 Uiso 1 1 calc R . .
C8 C 0.7149(6) 0.3904(5) 0.3559(5) 0.043(2) Uani 1 1 d . . .
H8A H 0.7399 0.3556 0.3131 0.065 Uiso 1 1 calc R . .
H8B H 0.7881 0.4375 0.3875 0.065 Uiso 1 1 calc R . .
H8C H 0.6523 0.4093 0.3423 0.065 Uiso 1 1 calc R . .
C9 C 0.9537(5) 0.2968(4) 0.3033(4) 0.0341(18) Uani 1 1 d . . .
H9A H 0.8714 0.2724 0.2725 0.051 Uiso 1 1 calc R . .
H9B H 0.9821 0.2533 0.3026 0.051 Uiso 1 1 calc R . .
H9C H 1.0133 0.3292 0.2861 0.051 Uiso 1 1 calc R . .
C10 C 0.9450(6) 0.3513(4) 0.3788(4) 0.0209(15) Uani 1 1 d . . .
H10 H 0.9146 0.3948 0.3789 0.025 Uiso 1 1 calc R . .
C11 C 1.0720(5) 0.3916(4) 0.4288(4) 0.0320(18) Uani 1 1 d . . .
H11A H 1.0634 0.4265 0.4771 0.048 Uiso 1 1 calc R . .
H11B H 1.1316 0.4248 0.4121 0.048 Uiso 1 1 calc R . .
H11C H 1.1023 0.3494 0.4292 0.048 Uiso 1 1 calc R . .
C12 C 0.6812(6) 0.0942(5) 0.2694(4) 0.0319(19) Uani 1 1 d . . .
H12A H 0.6089 0.0915 0.2930 0.048 Uiso 1 1 calc R . .
H12B H 0.6526 0.0708 0.2180 0.048 Uiso 1 1 calc R . .
H12C H 0.7353 0.1513 0.2883 0.048 Uiso 1 1 calc R . .
C13 C 0.7528(6) 0.0471(5) 0.2831(4) 0.0220(14) Uani 1 1 d . . .
H13 H 0.6967 -0.0110 0.2635 0.026 Uiso 1 1 calc R . .
C14 C 0.8652(6) 0.0494(5) 0.2478(4) 0.037(2) Uani 1 1 d . . .
H14A H 0.9091 0.0172 0.2571 0.056 Uiso 1 1 calc R . .
H14B H 0.9214 0.1060 0.2670 0.056 Uiso 1 1 calc R . .
H14C H 0.8380 0.0263 0.1963 0.056 Uiso 1 1 calc R . .
C15 C 0.7675(5) 0.0435(5) 0.4014(5) 0.020(2) Uani 1 1 d D A .
C16 C 0.7108(6) -0.0493(5) 0.3687(4) 0.029(2) Uani 1 1 d D . .
C17 C 0.7740(10) -0.0969(7) 0.3114(7) 0.047(3) Uani 0.659(6) 1 d PD A 1
H17A H 0.7908 -0.0730 0.2790 0.071 Uiso 0.659(6) 1 calc PR A 1
H17B H 0.7189 -0.1540 0.2845 0.071 Uiso 0.659(6) 1 calc PR A 1
H17C H 0.8528 -0.0944 0.3339 0.071 Uiso 0.659(6) 1 calc PR A 1
C18 C 0.6836(11) -0.0897(6) 0.4184(6) 0.047(3) Uani 0.659(6) 1 d PD A 1
H18A H 0.6436 -0.0597 0.4560 0.071 Uiso 0.659(6) 1 calc PR A 1
H18B H 0.7622 -0.0883 0.4400 0.071 Uiso 0.659(6) 1 calc PR A 1
H18C H 0.6279 -0.1465 0.3905 0.071 Uiso 0.659(6) 1 calc PR A 1
C19 C 0.5687(7) -0.0733(6) 0.3309(6) 0.025(2) Uani 0.659(6) 1 d PD A 1
H19A H 0.5243 -0.0445 0.3664 0.037 Uiso 0.659(6) 1 calc PR A 1
H19B H 0.5261 -0.1323 0.3107 0.037 Uiso 0.659(6) 1 calc PR A 1
H19C H 0.5698 -0.0575 0.2929 0.037 Uiso 0.659(6) 1 calc PR A 1
C17' C 0.6153(16) -0.0815(11) 0.4058(11) 0.047(3) Uani 0.341(6) 1 d PD A 2
H17D H 0.6385 -0.0449 0.4572 0.071 Uiso 0.341(6) 1 calc PR A 2
H17E H 0.6127 -0.1362 0.3964 0.071 Uiso 0.341(6) 1 calc PR A 2
H17F H 0.5329 -0.0842 0.3878 0.071 Uiso 0.341(6) 1 calc PR A 2
C18' C 0.6878(18) -0.1042(11) 0.2872(7) 0.047(3) Uani 0.341(6) 1 d PD A 2
H18D H 0.7531 -0.0792 0.2672 0.071 Uiso 0.341(6) 1 calc PR A 2
H18E H 0.6060 -0.1100 0.2654 0.071 Uiso 0.341(6) 1 calc PR A 2
H18F H 0.6898 -0.1581 0.2775 0.071 Uiso 0.341(6) 1 calc PR A 2
C19' C 0.8369(13) -0.0676(10) 0.3891(10) 0.025(2) Uani 0.341(6) 1 d PD A 2
H19D H 0.9030 -0.0491 0.3659 0.037 Uiso 0.341(6) 1 calc PR A 2
H19E H 0.8160 -0.1263 0.3724 0.037 Uiso 0.341(6) 1 calc PR A 2
H19F H 0.8659 -0.0381 0.4408 0.037 Uiso 0.341(6) 1 calc PR A 2
C20 C 0.9277(7) 0.1387(5) 0.5830(4) 0.052(2) Uani 1 1 d . . .
H20A H 0.9988 0.1315 0.5595 0.077 Uiso 1 1 calc R . .
H20B H 0.9317 0.1264 0.6231 0.077 Uiso 1 1 calc R . .
H20C H 0.9306 0.1952 0.6007 0.077 Uiso 1 1 calc R . .
C21 C 0.8093(6) 0.0824(5) 0.5312(4) 0.0220(14) Uani 1 1 d . . .
H21 H 0.8045 0.0246 0.5151 0.026 Uiso 1 1 calc R . .
C22 C 0.7069(8) 0.0984(7) 0.5720(5) 0.075(4) Uani 1 1 d . . .
H22A H 0.6256 0.0631 0.5406 0.113 Uiso 1 1 calc R . .
H22B H 0.7142 0.1557 0.5899 0.113 Uiso 1 1 calc R . .
H22C H 0.7143 0.0867 0.6122 0.113 Uiso 1 1 calc R . .
C23 C 0.9285(6) 0.4304(3) 0.5993(3) 0.0248(13) Uani 1 1 d . . .
H23A H 0.9661 0.4468 0.5650 0.037 Uiso 1 1 calc R . .
H23B H 0.9198 0.4779 0.6395 0.037 Uiso 1 1 calc R . .
H23C H 0.8460 0.3883 0.5760 0.037 Uiso 1 1 calc R . .
C24 C 1.0123(5) 0.3961(4) 0.6264(3) 0.0207(10) Uani 1 1 d . . .
H24 H 1.0972 0.4385 0.6492 0.025 Uiso 1 1 calc R . .
C25 C 0.9561(6) 0.3696(5) 0.6808(4) 0.036(2) Uani 1 1 d . . .
H25A H 1.0111 0.3478 0.6972 0.055 Uiso 1 1 calc R . .
H25B H 0.8736 0.3273 0.6581 0.055 Uiso 1 1 calc R . .
H25C H 0.9478 0.4167 0.7216 0.055 Uiso 1 1 calc R . .
C26 C 1.1227(5) 0.3053(4) 0.5481(3) 0.0178(15) Uani 1 1 d . . .
C27 C 1.2546(5) 0.3440(4) 0.5970(3) 0.0193(14) Uani 1 1 d . . .
C28 C 1.3529(5) 0.3754(4) 0.5607(4) 0.0272(16) Uani 1 1 d . . .
H28A H 1.3452 0.3319 0.5126 0.041 Uiso 1 1 calc R . .
H28B H 1.4361 0.3926 0.5883 0.041 Uiso 1 1 calc R . .
H28C H 1.3410 0.4220 0.5576 0.041 Uiso 1 1 calc R . .
C29 C 1.2741(5) 0.2768(4) 0.6139(4) 0.0314(18) Uani 1 1 d . . .
H29A H 1.2073 0.2597 0.6373 0.047 Uiso 1 1 calc R . .
H29B H 1.3551 0.2989 0.6455 0.047 Uiso 1 1 calc R . .
H29C H 1.2723 0.2298 0.5694 0.047 Uiso 1 1 calc R . .
C30 C 1.2746(5) 0.4156(4) 0.6707(4) 0.0292(17) Uani 1 1 d . . .
H30A H 1.2129 0.3994 0.6971 0.044 Uiso 1 1 calc R . .
H30B H 1.2649 0.4618 0.6657 0.044 Uiso 1 1 calc R . .
H30C H 1.3589 0.4318 0.6966 0.044 Uiso 1 1 calc R . .
C31 C 1.2052(6) 0.2102(5) 0.3806(4) 0.045(2) Uani 1 1 d . . .
H31A H 1.2469 0.2681 0.3948 0.067 Uiso 1 1 calc R . .
H31B H 1.1244 0.1901 0.3496 0.067 Uiso 1 1 calc R . .
H31C H 1.2575 0.1791 0.3550 0.067 Uiso 1 1 calc R . .
C32 C 1.1854(5) 0.1996(4) 0.4455(4) 0.0207(10) Uani 1 1 d U . .
H32 H 1.2668 0.2225 0.4790 0.025 Uiso 1 1 calc R . .
C33 C 1.1210(6) 0.1086(4) 0.4246(4) 0.043(2) Uani 1 1 d . . .
H33A H 1.1096 0.1026 0.4677 0.065 Uiso 1 1 calc R . .
H33B H 1.1731 0.0775 0.3988 0.065 Uiso 1 1 calc R . .
H33C H 1.0394 0.0880 0.3940 0.065 Uiso 1 1 calc R . .
Gd2 Gd 0.14246(3) 0.782294(18) 0.041988(17) 0.01360(8) Uani 1 1 d . . .
N7 N 0.0518(4) 0.7007(3) 0.0985(3) 0.0173(11) Uani 1 1 d . . .
N8 N -0.0723(4) 0.7416(3) 0.0517(3) 0.0172(11) Uani 1 1 d . . .
N9 N 0.1643(4) 0.6763(3) -0.0661(3) 0.0133(11) Uani 1 1 d . . .
N10 N 0.3351(4) 0.7580(3) 0.0137(3) 0.0132(11) Uani 1 1 d U . .
N11 N 0.1671(4) 0.8988(4) 0.0229(4) 0.0180(15) Uani 1 1 d . . .
N12 N 0.2087(5) 0.9227(4) 0.1347(3) 0.0198(14) Uani 1 1 d . . .
C34 C 0.1858(6) 0.6175(4) 0.0770(4) 0.0291(17) Uani 1 1 d . . .
H34A H 0.1388 0.5830 0.0280 0.044 Uiso 1 1 calc R . .
H34B H 0.2158 0.5844 0.0934 0.044 Uiso 1 1 calc R . .
H34C H 0.2572 0.6616 0.0785 0.044 Uiso 1 1 calc R . .
C35 C 0.1015(6) 0.6536(4) 0.1250(4) 0.0184(15) Uani 1 1 d . . .
H35 H 0.0297 0.6079 0.1232 0.022 Uiso 1 1 calc R . .
C36 C 0.1706(6) 0.7069(4) 0.2015(4) 0.0376(19) Uani 1 1 d . . .
H36A H 0.1143 0.7294 0.2314 0.056 Uiso 1 1 calc R . .
H36B H 0.2422 0.7516 0.2041 0.056 Uiso 1 1 calc R . .
H36C H 0.2002 0.6741 0.2183 0.056 Uiso 1 1 calc R . .
C37 C -0.0641(5) 0.6993(4) 0.0865(3) 0.0176(14) Uani 1 1 d . . .
C38 C -0.1807(5) 0.6574(4) 0.1094(4) 0.0237(16) Uani 1 1 d . . .
C39 C -0.1643(6) 0.6062(5) 0.1454(4) 0.0356(19) Uani 1 1 d . . .
H39A H -0.0990 0.6405 0.1883 0.053 Uiso 1 1 calc R . .
H39B H -0.1403 0.5607 0.1123 0.053 Uiso 1 1 calc R . .
H39C H -0.2432 0.5847 0.1586 0.053 Uiso 1 1 calc R . .
C40 C -0.2204(6) 0.7260(4) 0.1656(4) 0.0312(17) Uani 1 1 d . . .
H40A H -0.2332 0.7612 0.1460 0.047 Uiso 1 1 calc R . .
H40B H -0.1547 0.7586 0.2084 0.047 Uiso 1 1 calc R . .
H40C H -0.2983 0.7017 0.1780 0.047 Uiso 1 1 calc R . .
C41 C -0.2859(5) 0.5967(4) 0.0436(4) 0.0321(17) Uani 1 1 d . . .
H41A H -0.3020 0.6247 0.0171 0.048 Uiso 1 1 calc R . .
H41B H -0.3621 0.5761 0.0593 0.048 Uiso 1 1 calc R . .
H41C H -0.2601 0.5510 0.0128 0.048 Uiso 1 1 calc R . .
C42 C -0.1468(6) 0.8521(4) 0.0698(4) 0.0278(18) Uani 1 1 d . . .
H42A H -0.1280 0.8736 0.1216 0.042 Uiso 1 1 calc R . .
H42B H -0.2167 0.8664 0.0573 0.042 Uiso 1 1 calc R . .
H42C H -0.0731 0.8759 0.0539 0.042 Uiso 1 1 calc R . .
C43 C -0.1814(5) 0.7610(4) 0.0341(3) 0.0128(13) Uani 1 1 d U . .
H43 H -0.2553 0.7360 0.0507 0.015 Uiso 1 1 calc R . .
C44 C -0.2098(6) 0.7280(4) -0.0458(4) 0.0308(18) Uani 1 1 d . . .
H44A H -0.2322 0.6685 -0.0691 0.046 Uiso 1 1 calc R . .
H44B H -0.1359 0.7519 -0.0614 0.046 Uiso 1 1 calc R . .
H44C H -0.2796 0.7422 -0.0585 0.046 Uiso 1 1 calc R . .
C45 C -0.0337(5) 0.5673(4) -0.0940(3) 0.0263(15) Uani 1 1 d . . .
H45A H -0.0029 0.5566 -0.0567 0.039 Uiso 1 1 calc R . .
H45B H -0.0928 0.5164 -0.1323 0.039 Uiso 1 1 calc R . .
H45C H -0.0759 0.6073 -0.0738 0.039 Uiso 1 1 calc R . .
C46 C 0.0744(4) 0.6004(3) -0.1235(3) 0.0154(14) Uani 1 1 d . . .
H46 H 0.1167 0.5592 -0.1443 0.018 Uiso 1 1 calc R . .
C47 C 0.0273(6) 0.6180(4) -0.1820(4) 0.0276(18) Uani 1 1 d . . .
H47A H 0.0981 0.6389 -0.2013 0.041 Uiso 1 1 calc R . .
H47B H -0.0137 0.6587 -0.1617 0.041 Uiso 1 1 calc R . .
H47C H -0.0326 0.5675 -0.2203 0.041 Uiso 1 1 calc R . .
C48 C 0.2875(5) 0.6965(4) -0.0515(3) 0.0140(13) Uani 1 1 d . . .
C49 C 0.3734(5) 0.6605(4) -0.1021(3) 0.0198(14) Uani 1 1 d . . .
C50 C 0.3104(5) 0.5894(4) -0.1762(3) 0.0229(15) Uani 1 1 d . . .
H50A H 0.2495 0.6028 -0.1983 0.034 Uiso 1 1 calc R . .
H50B H 0.2677 0.5402 -0.1720 0.034 Uiso 1 1 calc R . .
H50C H 0.3737 0.5796 -0.2058 0.034 Uiso 1 1 calc R . .
C51 C 0.4562(5) 0.7273(4) -0.1161(4) 0.0271(16) Uani 1 1 d . . .
H51A H 0.5009 0.7753 -0.0707 0.041 Uiso 1 1 calc R . .
H51B H 0.4047 0.7422 -0.1425 0.041 Uiso 1 1 calc R . .
H51C H 0.5166 0.7077 -0.1442 0.041 Uiso 1 1 calc R . .
C52 C 0.4475(5) 0.6263(4) -0.0683(4) 0.0273(16) Uani 1 1 d . . .
H52A H 0.3892 0.5833 -0.0608 0.041 Uiso 1 1 calc R . .
H52B H 0.4988 0.6702 -0.0224 0.041 Uiso 1 1 calc R . .
H52C H 0.5016 0.6036 -0.1001 0.041 Uiso 1 1 calc R . .
C53 C 0.4941(6) 0.7869(5) 0.1144(4) 0.038(2) Uani 1 1 d . . .
H53A H 0.4725 0.7282 0.0982 0.057 Uiso 1 1 calc R . .
H53B H 0.4428 0.8083 0.1490 0.057 Uiso 1 1 calc R . .
H53C H 0.5826 0.8149 0.1369 0.057 Uiso 1 1 calc R . .
C54 C 0.4699(5) 0.8012(4) 0.0512(3) 0.0149(13) Uani 1 1 d U . .
H54 H 0.5234 0.7794 0.0167 0.018 Uiso 1 1 calc R . .
C55 C 0.5025(5) 0.8936(4) 0.0738(4) 0.0335(19) Uani 1 1 d . . .
H55A H 0.4860 0.9005 0.0316 0.050 Uiso 1 1 calc R . .
H55B H 0.5909 0.9227 0.0961 0.050 Uiso 1 1 calc R . .
H55C H 0.4509 0.9159 0.1078 0.050 Uiso 1 1 calc R . .
C56 C 0.0886(7) 0.8355(4) -0.1029(4) 0.0387(19) Uani 1 1 d . . .
H56A H 0.0036 0.8281 -0.0932 0.058 Uiso 1 1 calc R . .
H56B H 0.1103 0.7878 -0.1095 0.058 Uiso 1 1 calc R . .
H56C H 0.0930 0.8418 -0.1462 0.058 Uiso 1 1 calc R . .
C57 C 0.1800(6) 0.9115(5) -0.0404(4) 0.0202(18) Uani 1 1 d . . .
H57 H 0.1575 0.9603 -0.0332 0.024 Uiso 1 1 calc R . .
C58 C 0.3115(6) 0.9241(5) -0.0539(4) 0.043(2) Uani 1 1 d . . .
H58A H 0.3694 0.9725 -0.0128 0.064 Uiso 1 1 calc R . .
H58B H 0.3175 0.9317 -0.0965 0.064 Uiso 1 1 calc R . .
H58C H 0.3332 0.8761 -0.0612 0.064 Uiso 1 1 calc R . .
C59 C 0.2026(5) 0.9545(5) 0.0922(5) 0.0177(19) Uani 1 1 d . . .
C60 C 0.2311(7) 1.0499(4) 0.1242(4) 0.0247(16) Uani 1 1 d . . .
C61 C 0.2254(7) 1.0826(4) 0.0717(4) 0.0358(17) Uani 1 1 d . . .
H61A H 0.1421 1.0555 0.0415 0.054 Uiso 1 1 calc R . .
H61B H 0.2882 1.0720 0.0419 0.054 Uiso 1 1 calc R . .
H61C H 0.2422 1.1415 0.0977 0.054 Uiso 1 1 calc R . .
C62 C 0.3627(6) 1.0947(4) 0.1707(4) 0.041(2) Uani 1 1 d . . .
H62A H 0.3693 1.0748 0.2054 0.062 Uiso 1 1 calc R . .
H62B H 0.3778 1.1535 0.1958 0.062 Uiso 1 1 calc R . .
H62C H 0.4249 1.0843 0.1404 0.062 Uiso 1 1 calc R . .
C63 C 0.1309(7) 1.0703(4) 0.1686(4) 0.044(2) Uani 1 1 d . . .
H63A H 0.1471 1.1292 0.1905 0.066 Uiso 1 1 calc R . .
H63B H 0.1334 1.0537 0.2059 0.066 Uiso 1 1 calc R . .
H63C H 0.0482 1.0410 0.1376 0.066 Uiso 1 1 calc R . .
C64 C 0.3356(7) 0.9494(5) 0.2422(4) 0.044(2) Uani 1 1 d . . .
H64A H 0.4099 0.9754 0.2281 0.066 Uiso 1 1 calc R . .
H64B H 0.3233 0.8913 0.2238 0.066 Uiso 1 1 calc R . .
H64C H 0.3470 0.9756 0.2943 0.066 Uiso 1 1 calc R . .
C65 C 0.2235(7) 0.9586(5) 0.2122(4) 0.0264(19) Uani 1 1 d . . .
H65 H 0.2368 1.0181 0.2320 0.032 Uiso 1 1 calc R . .
C66 C 0.1073(6) 0.9191(5) 0.2335(4) 0.033(2) Uani 1 1 d . . .
H66A H 0.0350 0.9258 0.2135 0.049 Uiso 1 1 calc R . .
H66B H 0.1180 0.9452 0.2855 0.049 Uiso 1 1 calc R . .
H66C H 0.0938 0.8609 0.2151 0.049 Uiso 1 1 calc R . .
C67 C 0.4220(7) 0.5811(6) 0.2006(5) 0.066(3) Uani 1 1 d . . .
H67A H 0.4276 0.6378 0.2164 0.100 Uiso 1 1 calc R . .
H67B H 0.3678 0.5461 0.1536 0.100 Uiso 1 1 calc R . .
H67C H 0.5056 0.5771 0.1978 0.100 Uiso 1 1 calc R . .
C68 C 0.3689(6) 0.5541(5) 0.2524(5) 0.053(3) Uani 1 1 d . . .
H68A H 0.2859 0.5603 0.2556 0.063 Uiso 1 1 calc R . .
H68B H 0.4231 0.5916 0.2999 0.063 Uiso 1 1 calc R . .
C69 C 0.3538(6) 0.4663(5) 0.2365(4) 0.037(2) Uani 1 1 d . . .
H69A H 0.2956 0.4291 0.1903 0.045 Uiso 1 1 calc R . .
H69B H 0.4359 0.4594 0.2299 0.045 Uiso 1 1 calc R . .
C70 C 0.3075(6) 0.4370(5) 0.2898(4) 0.047(2) Uani 1 1 d . . .
H70A H 0.3675 0.4710 0.3356 0.056 Uiso 1 1 calc R . .
H70B H 0.2263 0.4447 0.2982 0.056 Uiso 1 1 calc R . .
C71 C 0.2916(8) 0.3487(6) 0.2652(5) 0.070(3) Uani 1 1 d . . .
H71A H 0.2621 0.3333 0.3016 0.104 Uiso 1 1 calc R . .
H71B H 0.3719 0.3408 0.2576 0.104 Uiso 1 1 calc R . .
H71C H 0.2304 0.3146 0.2205 0.104 Uiso 1 1 calc R . .

loop_
_atom_site_aniso_label
_atom_site_aniso_U_11
_atom_site_aniso_U_22
_atom_site_aniso_U_33
_atom_site_aniso_U_23
_atom_site_aniso_U_13
_atom_site_aniso_U_12
Gd1 0.01367(16) 0.0143(2) 0.0149(2) 0.00549(17) 0.00253(17) 0.00410(16)
N1 0.014(2) 0.020(3) 0.016(3) 0.006(3) 0.000(2) 0.005(2)
N2 0.014(3) 0.027(3) 0.024(3) 0.014(2) 0.003(2) 0.004(2)
N3 0.011(3) 0.020(4) 0.023(4) 0.014(3) 0.006(2) 0.002(2)
N4 0.021(3) 0.022(4) 0.013(4) 0.010(3) 0.003(2) 0.006(2)
N5 0.0118(12) 0.0127(13) 0.0142(14) 0.0034(10) 0.0038(10) 0.0078(10)
N6 0.0118(12) 0.0127(13) 0.0142(14) 0.0034(10) 0.0038(10) 0.0078(10)
C1 0.032(4) 0.037(5) 0.028(5) 0.010(4) 0.018(3) 0.009(3)
C2 0.018(2) 0.021(2) 0.025(2) 0.0071(16) 0.0071(16) 0.0136(16)
C3 0.022(4) 0.025(4) 0.036(5) 0.018(4) 0.010(3) 0.005(3)
C4 0.015(3) 0.022(4) 0.021(4) 0.007(3) -0.001(3) 0.006(3)
C5 0.017(3) 0.029(4) 0.038(5) 0.019(4) 0.001(3) 0.006(3)
C6 0.024(4) 0.042(5) 0.048(5) 0.025(4) -0.011(3) 0.006(3)
C7 0.039(4) 0.028(4) 0.067(6) 0.023(4) 0.012(4) 0.017(3)
C8 0.024(4) 0.057(6) 0.074(7) 0.051(5) 0.007(4) 0.016(4)
C9 0.029(4) 0.048(5) 0.028(4) 0.029(4) 0.004(3) 0.000(3)
C10 0.012(3) 0.031(4) 0.030(4) 0.023(3) 0.009(4) 0.005(3)
C11 0.018(3) 0.046(5) 0.036(5) 0.029(4) 0.001(3) 0.000(3)
C12 0.023(4) 0.044(5) 0.019(4) 0.010(4) -0.002(3) 0.007(3)
C13 0.027(3) 0.014(3) 0.013(3) 0.003(2) -0.002(2) -0.0019(19)
C14 0.044(5) 0.038(5) 0.031(5) 0.013(4) 0.016(4) 0.019(4)
C15 0.015(3) 0.018(5) 0.019(5) 0.002(4) 0.000(2) 0.007(2)
C16 0.038(5) 0.020(4) 0.034(5) 0.018(4) 0.004(3) 0.010(3)
C17 0.036(6) 0.023(6) 0.066(9) 0.001(6) 0.000(6) 0.017(5)
C18 0.054(7) 0.015(5) 0.058(8) 0.011(5) -0.007(6) 0.004(5)
C19 0.025(5) 0.020(5) 0.033(6) 0.016(5) 0.011(4) 0.005(4)
C17' 0.036(6) 0.023(6) 0.066(9) 0.001(6) 0.000(6) 0.017(5)
C18' 0.054(7) 0.015(5) 0.058(8) 0.011(5) -0.007(6) 0.004(5)
C19' 0.025(5) 0.020(5) 0.033(6) 0.016(5) 0.011(4) 0.005(4)
C20 0.052(5) 0.049(6) 0.044(6) 0.037(5) -0.018(4) -0.017(4)
C21 0.027(3) 0.014(3) 0.013(3) 0.003(2) -0.002(2) -0.0019(19)
C22 0.060(6) 0.162(12) 0.072(8) 0.092(8) 0.038(6) 0.070(7)
C23 0.032(4) 0.018(3) 0.021(3) 0.004(3) 0.000(3) 0.013(3)
C24 0.0143(16) 0.0213(17) 0.0234(18) 0.0041(13) 0.0049(13) 0.0118(13)
C25 0.043(5) 0.054(6) 0.019(5) 0.011(4) 0.019(3) 0.033(4)
C26 0.011(3) 0.018(4) 0.020(4) 0.007(3) 0.001(3) 0.003(2)
C27 0.018(3) 0.017(3) 0.025(4) 0.010(3) -0.001(3) 0.008(3)
C28 0.018(3) 0.024(4) 0.031(4) 0.012(3) -0.005(3) -0.002(3)
C29 0.020(3) 0.041(5) 0.033(5) 0.014(4) -0.003(3) 0.016(3)
C30 0.019(3) 0.023(4) 0.034(5) 0.004(3) -0.008(3) 0.008(3)
C31 0.030(4) 0.053(6) 0.035(5) 0.006(4) 0.019(3) 0.014(4)
C32 0.0143(16) 0.0213(17) 0.0234(18) 0.0041(13) 0.0049(13) 0.0118(13)
C33 0.030(4) 0.030(5) 0.049(6) -0.005(4) -0.003(4) 0.020(4)
Gd2 0.01647(17) 0.01130(19) 0.0134(2) 0.00600(16) 0.00377(19) 0.00480(18)
N7 0.016(2) 0.019(3) 0.021(3) 0.012(2) 0.005(2) 0.007(2)
N8 0.018(2) 0.020(3) 0.018(3) 0.010(3) 0.008(2) 0.010(2)
N9 0.011(2) 0.012(2) 0.016(3) 0.005(2) 0.0035(19) 0.0058(18)
N10 0.0082(16) 0.0159(18) 0.0126(18) 0.0055(14) -0.0025(14) 0.0027(14)
N11 0.024(3) 0.010(3) 0.020(4) 0.008(3) 0.005(2) 0.006(2)
N12 0.031(3) 0.010(3) 0.013(3) 0.003(3) 0.007(3) 0.004(3)
C34 0.033(4) 0.031(4) 0.039(5) 0.024(4) 0.016(3) 0.020(3)
C35 0.015(3) 0.031(4) 0.031(4) 0.027(3) 0.013(3) 0.015(3)
C36 0.046(4) 0.038(5) 0.039(5) 0.024(4) 0.006(4) 0.018(4)
C37 0.022(3) 0.012(3) 0.017(4) 0.006(3) 0.008(3) 0.004(2)
C38 0.020(3) 0.026(4) 0.032(5) 0.017(4) 0.010(3) 0.010(3)
C39 0.026(4) 0.051(5) 0.053(6) 0.041(5) 0.018(3) 0.016(3)
C40 0.036(4) 0.036(4) 0.032(4) 0.021(4) 0.024(3) 0.016(3)
C41 0.031(4) 0.025(4) 0.040(5) 0.018(4) 0.011(3) 0.005(3)
C42 0.025(4) 0.027(5) 0.046(5) 0.026(4) 0.009(3) 0.014(3)
C43 0.0098(18) 0.0148(19) 0.016(2) 0.0084(15) 0.0023(15) 0.0045(15)
C44 0.030(4) 0.046(5) 0.023(4) 0.018(4) 0.001(3) 0.020(3)
C45 0.016(3) 0.023(4) 0.030(4) 0.006(3) -0.001(3) 0.003(3)
C46 0.017(3) 0.007(3) 0.012(3) -0.004(2) -0.002(2) 0.003(2)
C47 0.039(4) 0.013(3) 0.018(4) 0.003(3) -0.011(3) 0.001(3)
C48 0.018(3) 0.011(3) 0.017(4) 0.007(3) 0.006(2) 0.008(2)
C49 0.026(3) 0.017(3) 0.013(4) 0.003(3) 0.007(3) 0.009(3)
C50 0.027(3) 0.020(4) 0.018(4) 0.005(3) 0.017(3) 0.010(3)
C51 0.028(3) 0.021(4) 0.032(4) 0.010(3) 0.012(3) 0.011(3)
C52 0.022(3) 0.025(4) 0.034(5) 0.010(3) 0.006(3) 0.012(3)
C53 0.029(4) 0.041(5) 0.031(5) 0.009(4) -0.006(3) 0.010(3)
C54 0.0073(18) 0.017(2) 0.015(2) 0.0044(15) 0.0014(15) 0.0026(15)
C55 0.019(3) 0.026(4) 0.038(5) 0.008(4) -0.001(3) -0.005(3)
C56 0.059(5) 0.034(5) 0.017(4) 0.013(4) -0.001(4) 0.007(4)
C57 0.029(4) 0.026(4) 0.023(4) 0.021(4) 0.015(3) 0.016(3)
C58 0.044(5) 0.062(6) 0.045(5) 0.044(5) 0.023(4) 0.018(4)
C59 0.015(3) 0.013(4) 0.032(5) 0.016(4) 0.011(3) 0.006(2)
C60 0.038(4) 0.018(4) 0.021(4) 0.009(3) 0.012(3) 0.013(3)
C61 0.061(5) 0.015(4) 0.029(4) 0.008(3) 0.007(4) 0.013(4)
C62 0.048(4) 0.012(4) 0.044(5) 0.006(4) -0.003(4) -0.005(3)
C63 0.069(6) 0.019(4) 0.047(6) 0.011(4) 0.025(4) 0.025(4)
C64 0.057(5) 0.040(6) 0.020(5) 0.010(4) -0.002(4) 0.005(4)
C65 0.046(5) 0.016(4) 0.019(4) 0.010(3) 0.009(3) 0.010(3)
C66 0.039(4) 0.036(5) 0.022(5) 0.011(4) 0.016(3) 0.013(4)
C67 0.046(5) 0.079(8) 0.076(8) 0.040(6) -0.002(5) 0.019(5)
C68 0.019(4) 0.061(6) 0.050(6) 0.000(5) -0.001(4) 0.017(4)
C69 0.029(4) 0.049(5) 0.024(4) 0.004(4) -0.002(3) 0.023(3)
C70 0.022(4) 0.074(6) 0.039(5) 0.024(5) 0.005(3) 0.014(4)
C71 0.071(6) 0.104(9) 0.086(8) 0.068(7) 0.039(6) 0.059(6)

loop_
_atom_type_symbol
_atom_type_description
_atom_type_scat_dispersion_real
_atom_type_scat_dispersion_imag
_atom_type_scat_source
C C 0.0033 0.0016 'International Tables Vol C Tables 4.2.6.8 and 6.1.1.4'
H H 0.0000 0.0000 'International Tables Vol C Tables 4.2.6.8 and 6.1.1.4'
Gd Gd -0.1653 3.9035 'International Tables Vol C Tables 4.2.6.8 and 6.1.1.4'
N N 0.0061 0.0033 'International Tables Vol C Tables 4.2.6.8 and 6.1.1.4'

loop_
_geom_angle_atom_site_label_1
_geom_angle_atom_site_label_2
_geom_angle_atom_site_label_3
_geom_angle
N6 Gd1 N1 153.50(17)
N6 Gd1 N3 105.07(16)
N1 Gd1 N3 98.28(16)
N6 Gd1 N2 105.89(18)
N1 Gd1 N2 55.18(17)
N3 Gd1 N2 104.6(2)
N6 Gd1 N5 54.85(16)
N1 Gd1 N5 105.33(16)
N3 Gd1 N5 154.50(17)
N2 Gd1 N5 96.78(17)
N6 Gd1 N4 100.12(16)
N1 Gd1 N4 103.57(16)
N3 Gd1 N4 54.6(2)
N2 Gd1 N4 150.66(17)
N5 Gd1 N4 109.3(2)
N6 Gd1 C4 131.31(18)
N1 Gd1 C4 27.78(17)
N3 Gd1 C4 102.44(19)
N2 Gd1 C4 27.41(16)
N5 Gd1 C4 102.93(17)
N4 Gd1 C4 128.54(16)
N6 Gd1 C15 103.98(15)
N1 Gd1 C15 102.52(15)
N3 Gd1 C15 27.5(2)
N2 Gd1 C15 129.5(2)
N5 Gd1 C15 133.8(2)
N4 Gd1 C15 27.2(2)
C4 Gd1 C15 118.40(18)
N6 Gd1 C26 27.74(16)
N1 Gd1 C26 131.19(17)
N3 Gd1 C26 130.53(17)
N2 Gd1 C26 104.29(18)
N5 Gd1 C26 27.19(15)
N4 Gd1 C26 105.05(18)
C4 Gd1 C26 121.06(18)
C15 Gd1 C26 120.54(18)
C4 N1 C2 129.7(5)
C4 N1 Gd1 96.1(3)
C2 N1 Gd1 133.8(4)
C4 N2 C10 131.3(5)
C4 N2 Gd1 96.3(4)
C10 N2 Gd1 131.7(4)
C15 N3 C13 128.4(7)
C15 N3 Gd1 96.9(6)
C13 N3 Gd1 133.5(5)
C15 N4 C21 130.4(7)
C15 N4 Gd1 96.6(5)
C21 N4 Gd1 131.3(5)
C26 N5 C24 128.6(5)
C26 N5 Gd1 96.9(4)
C24 N5 Gd1 134.2(3)
C26 N6 C32 125.9(5)
C26 N6 Gd1 97.3(3)
C32 N6 Gd1 135.5(4)
C2 C1 H1A 109.5
C2 C1 H1B 109.5
H1A C1 H1B 109.5
C2 C1 H1C 109.5
H1A C1 H1C 109.5
H1B C1 H1C 109.5
N1 C2 C3 107.8(5)
N1 C2 C1 108.1(5)
C3 C2 C1 111.8(6)
N1 C2 H2 109.7
C3 C2 H2 109.7
C1 C2 H2 109.7
C2 C3 H3A 109.5
C2 C3 H3B 109.5
H3A C3 H3B 109.5
C2 C3 H3C 109.5
H3A C3 H3C 109.5
H3B C3 H3C 109.5
N2 C4 N1 112.4(5)
N2 C4 C5 126.1(6)
N1 C4 C5 121.5(5)
N2 C4 Gd1 56.3(3)
N1 C4 Gd1 56.1(3)
C5 C4 Gd1 175.7(4)
C8 C5 C7 104.6(6)
C8 C5 C6 105.2(6)
C7 C5 C6 112.9(5)
C8 C5 C4 118.1(5)
C7 C5 C4 109.5(6)
C6 C5 C4 106.6(6)
C5 C6 H6A 109.5
C5 C6 H6B 109.5
H6A C6 H6B 109.5
C5 C6 H6C 109.5
H6A C6 H6C 109.5
H6B C6 H6C 109.5
C5 C7 H7A 109.5
C5 C7 H7B 109.5
H7A C7 H7B 109.5
C5 C7 H7C 109.5
H7A C7 H7C 109.5
H7B C7 H7C 109.5
C5 C8 H8A 109.5
C5 C8 H8B 109.5
H8A C8 H8B 109.5
C5 C8 H8C 109.5
H8A C8 H8C 109.5
H8B C8 H8C 109.5
C10 C9 H9A 109.5
C10 C9 H9B 109.5
H9A C9 H9B 109.5
C10 C9 H9C 109.5
H9A C9 H9C 109.5
H9B C9 H9C 109.5
N2 C10 C9 110.1(5)
N2 C10 C11 108.6(5)
C9 C10 C11 111.4(6)
N2 C10 H10 108.9
C9 C10 H10 108.9
C11 C10 H10 108.9
C10 C11 H11A 109.5
C10 C11 H11B 109.5
H11A C11 H11B 109.5
C10 C11 H11C 109.5
H11A C11 H11C 109.5
H11B C11 H11C 109.5
C13 C12 H12A 109.5
C13 C12 H12B 109.5
H12A C12 H12B 109.5
C13 C12 H12C 109.5
H12A C12 H12C 109.5
H12B C12 H12C 109.5
N3 C13 C12 109.2(6)
N3 C13 C14 109.9(5)
C12 C13 C14 111.5(7)
N3 C13 H13 108.7
C12 C13 H13 108.7
C14 C13 H13 108.7
C13 C14 H14A 109.5
C13 C14 H14B 109.5
H14A C14 H14B 109.5
C13 C14 H14C 109.5
H14A C14 H14C 109.5
H14B C14 H14C 109.5
N4 C15 N3 111.8(8)
N4 C15 C16 126.2(8)
N3 C15 C16 122.0(7)
N4 C15 Gd1 56.2(4)
N3 C15 Gd1 55.6(5)
C16 C15 Gd1 177.4(5)
C17' C16 C17 127.8(11)
C17' C16 C15 115.8(9)
C17 C16 C15 115.4(7)
C17' C16 C18' 114.4(11)
C17 C16 C18' 39.3(8)
C15 C16 C18' 121.0(9)
C17' C16 C18 33.8(8)
C17 C16 C18 108.1(8)
C15 C16 C18 119.5(7)
C18' C16 C18 119.4(10)
C17' C16 C19 67.6(9)
C17 C16 C19 107.0(7)
C15 C16 C19 105.7(5)
C18' C16 C19 68.1(8)
C18 C16 C19 99.1(6)
C17' C16 C19' 104.8(10)
C17 C16 C19' 58.2(7)
C15 C16 C19' 98.5(7)
C18' C16 C19' 96.7(9)
C18 C16 C19' 71.0(8)
C19 C16 C19' 155.6(9)
C16 C17 H17A 109.5
C16 C17 H17B 109.5
H17A C17 H17B 109.5
C16 C17 H17C 109.5
H17A C17 H17C 109.5
H17B C17 H17C 109.5
C16 C18 H18A 109.5
C16 C18 H18B 109.5
H18A C18 H18B 109.5
C16 C18 H18C 109.5
H18A C18 H18C 109.5
H18B C18 H18C 109.5
C16 C19 H19A 109.5
C16 C19 H19B 109.5
H19A C19 H19B 109.5
C16 C19 H19C 109.5
H19A C19 H19C 109.5
H19B C19 H19C 109.5
C16 C17' H17D 109.5
C16 C17' H17E 109.5
H17D C17' H17E 109.5
C16 C17' H17F 109.5
H17D C17' H17F 109.5
H17E C17' H17F 109.5
C16 C18' H18D 109.5
C16 C18' H18E 109.5
H18D C18' H18E 109.5
C16 C18' H18F 109.5
H18D C18' H18F 109.5
H18E C18' H18F 109.5
C16 C19' H19D 109.5
C16 C19' H19E 109.5
H19D C19' H19E 109.5
C16 C19' H19F 109.5
H19D C19' H19F 109.5
H19E C19' H19F 109.5
C21 C20 H20A 109.5
C21 C20 H20B 109.5
H20A C20 H20B 109.5
C21 C20 H20C 109.5
H20A C20 H20C 109.5
H20B C20 H20C 109.5
N4 C21 C20 112.4(6)
N4 C21 C22 110.9(6)
C20 C21 C22 105.3(8)
N4 C21 H21 109.4
C20 C21 H21 109.4
C22 C21 H21 109.4
C21 C22 H22A 109.5
C21 C22 H22B 109.5
H22A C22 H22B 109.5
C21 C22 H22C 109.5
H22A C22 H22C 109.5
H22B C22 H22C 109.5
C24 C23 H23A 109.5
C24 C23 H23B 109.5
H23A C23 H23B 109.5
C24 C23 H23C 109.5
H23A C23 H23C 109.5
H23B C23 H23C 109.5
N5 C24 C23 107.4(5)
N5 C24 C25 109.5(5)
C23 C24 C25 111.0(5)
N5 C24 H24 109.6
C23 C24 H24 109.6
C25 C24 H24 109.6
C24 C25 H25A 109.5
C24 C25 H25B 109.5
H25A C25 H25B 109.5
C24 C25 H25C 109.5
H25A C25 H25C 109.5
H25B C25 H25C 109.5
N5 C26 N6 110.7(5)
N5 C26 C27 127.2(6)
N6 C26 C27 122.1(5)
N5 C26 Gd1 55.9(3)
N6 C26 Gd1 55.0(3)
C27 C26 Gd1 174.0(4)
C28 C27 C30 105.3(5)
C28 C27 C29 114.2(5)
C30 C27 C29 103.2(6)
C28 C27 C26 109.8(5)
C30 C27 C26 117.8(5)
C29 C27 C26 106.6(5)
C27 C28 H28A 109.5
C27 C28 H28B 109.5
H28A C28 H28B 109.5
C27 C28 H28C 109.5
H28A C28 H28C 109.5
H28B C28 H28C 109.5
C27 C29 H29A 109.5
C27 C29 H29B 109.5
H29A C29 H29B 109.5
C27 C29 H29C 109.5
H29A C29 H29C 109.5
H29B C29 H29C 109.5
C27 C30 H30A 109.5
C27 C30 H30B 109.5
H30A C30 H30B 109.5
C27 C30 H30C 109.5
H30A C30 H30C 109.5
H30B C30 H30C 109.5
C32 C31 H31A 109.5
C32 C31 H31B 109.5
H31A C31 H31B 109.5
C32 C31 H31C 109.5
H31A C31 H31C 109.5
H31B C31 H31C 109.5
C31 C32 N6 107.8(5)
C31 C32 C33 110.4(6)
N6 C32 C33 107.2(5)
C31 C32 H32 110.5
N6 C32 H32 110.5
C33 C32 H32 110.5
C32 C33 H33A 109.5
C32 C33 H33B 109.5
H33A C33 H33B 109.5
C32 C33 H33C 109.5
H33A C33 H33C 109.5
H33B C33 H33C 109.5
N8 Gd2 N11 102.56(16)
N8 Gd2 N9 107.05(15)
N11 Gd2 N9 107.21(19)
N8 Gd2 N7 54.72(17)
N11 Gd2 N7 150.21(17)
N9 Gd2 N7 98.69(16)
N8 Gd2 N10 153.92(17)
N11 Gd2 N10 100.59(16)
N9 Gd2 N10 53.96(16)
N7 Gd2 N10 106.54(17)
N8 Gd2 N12 98.58(17)
N11 Gd2 N12 54.7(2)
N9 Gd2 N12 151.86(18)
N7 Gd2 N12 105.61(19)
N10 Gd2 N12 104.54(18)
N8 Gd2 C59 101.65(15)
N11 Gd2 C59 27.8(2)
N9 Gd2 C59 132.0(2)
N7 Gd2 C59 129.3(2)
N10 Gd2 C59 104.43(15)
N12 Gd2 C59 26.9(2)
N8 Gd2 C37 27.48(17)
N11 Gd2 C37 127.81(16)
N9 Gd2 C37 104.37(16)
N7 Gd2 C37 27.24(16)
N10 Gd2 C37 131.60(17)
N12 Gd2 C37 103.73(18)
C59 Gd2 C37 118.19(17)
N8 Gd2 C48 132.47(16)
N11 Gd2 C48 104.40(18)
N9 Gd2 C48 26.99(15)
N7 Gd2 C48 105.36(17)
N10 Gd2 C48 27.02(16)
N12 Gd2 C48 128.94(17)
C59 Gd2 C48 120.00(17)
C37 Gd2 C48 121.81(16)
C37 N7 C35 130.5(5)
C37 N7 Gd2 96.7(4)
C35 N7 Gd2 131.8(4)
C37 N8 C43 128.3(5)
C37 N8 Gd2 97.1(3)
C43 N8 Gd2 134.3(4)
C48 N9 C46 127.6(4)
C48 N9 Gd2 97.8(3)
C46 N9 Gd2 133.1(3)
C48 N10 C54 128.8(5)
C48 N10 Gd2 97.1(3)
C54 N10 Gd2 133.9(4)
C59 N11 C57 128.8(7)
C59 N11 Gd2 95.9(5)
C57 N11 Gd2 132.8(5)
C59 N12 C65 130.7(7)
C59 N12 Gd2 96.1(5)
C65 N12 Gd2 132.0(5)
C35 C34 H34A 109.5
C35 C34 H34B 109.5
H34A C34 H34B 109.5
C35 C34 H34C 109.5
H34A C34 H34C 109.5
H34B C34 H34C 109.5
N7 C35 C36 111.0(5)
N7 C35 C34 109.5(5)
C36 C35 C34 111.0(5)
N7 C35 H35 108.4
C36 C35 H35 108.4
C34 C35 H35 108.4
C35 C36 H36A 109.5
C35 C36 H36B 109.5
H36A C36 H36B 109.5
C35 C36 H36C 109.5
H36A C36 H36C 109.5
H36B C36 H36C 109.5
N7 C37 N8 111.5(5)
N7 C37 C38 127.5(6)
N8 C37 C38 120.9(5)
N7 C37 Gd2 56.1(3)
N8 C37 Gd2 55.4(3)
C38 C37 Gd2 176.3(4)
C39 C38 C41 104.1(6)
C39 C38 C40 105.0(6)
C41 C38 C40 112.7(5)
C39 C38 C37 117.4(5)
C41 C38 C37 110.3(6)
C40 C38 C37 107.3(5)
C38 C39 H39A 109.5
C38 C39 H39B 109.5
H39A C39 H39B 109.5
C38 C39 H39C 109.5
H39A C39 H39C 109.5
H39B C39 H39C 109.5
C38 C40 H40A 109.5
C38 C40 H40B 109.5
H40A C40 H40B 109.5
C38 C40 H40C 109.5
H40A C40 H40C 109.5
H40B C40 H40C 109.5
C38 C41 H41A 109.5
C38 C41 H41B 109.5
H41A C41 H41B 109.5
C38 C41 H41C 109.5
H41A C41 H41C 109.5
H41B C41 H41C 109.5
C43 C42 H42A 109.5
C43 C42 H42B 109.5
H42A C42 H42B 109.5
C43 C42 H42C 109.5
H42A C42 H42C 109.5
H42B C42 H42C 109.5
N8 C43 C42 108.1(5)
N8 C43 C44 108.0(5)
C42 C43 C44 109.4(5)
N8 C43 H43 110.4
C42 C43 H43 110.4
C44 C43 H43 110.4
C43 C44 H44A 109.5
C43 C44 H44B 109.5
H44A C44 H44B 109.5
C43 C44 H44C 109.5
H44A C44 H44C 109.5
H44B C44 H44C 109.5
C46 C45 H45A 109.5
C46 C45 H45B 109.5
H45A C45 H45B 109.5
C46 C45 H45C 109.5
H45A C45 H45C 109.5
H45B C45 H45C 109.5
N9 C46 C45 109.8(5)
N9 C46 C47 109.4(5)
C45 C46 C47 110.0(5)
N9 C46 H46 109.2
C45 C46 H46 109.2
C47 C46 H46 109.2
C46 C47 H47A 109.5
C46 C47 H47B 109.5
H47A C47 H47B 109.5
C46 C47 H47C 109.5
H47A C47 H47C 109.5
H47B C47 H47C 109.5
N10 C48 N9 111.0(5)
N10 C48 C49 121.1(5)
N9 C48 C49 127.8(5)
N10 C48 Gd2 55.9(3)
N9 C48 Gd2 55.2(3)
C49 C48 Gd2 172.9(4)
C51 C49 C50 104.7(5)
C51 C49 C52 113.2(5)
C50 C49 C52 104.3(5)
C51 C49 C48 107.9(5)
C50 C49 C48 117.5(5)
C52 C49 C48 109.4(5)
C49 C50 H50A 109.5
C49 C50 H50B 109.5
H50A C50 H50B 109.5
C49 C50 H50C 109.5
H50A C50 H50C 109.5
H50B C50 H50C 109.5
C49 C51 H51A 109.5
C49 C51 H51B 109.5
H51A C51 H51B 109.5
C49 C51 H51C 109.5
H51A C51 H51C 109.5
H51B C51 H51C 109.5
C49 C52 H52A 109.5
C49 C52 H52B 109.5
H52A C52 H52B 109.5
C49 C52 H52C 109.5
H52A C52 H52C 109.5
H52B C52 H52C 109.5
C54 C53 H53A 109.5
C54 C53 H53B 109.5
H53A C53 H53B 109.5
C54 C53 H53C 109.5
H53A C53 H53C 109.5
H53B C53 H53C 109.5
N10 C54 C53 111.7(5)
N10 C54 C55 107.8(5)
C53 C54 C55 111.8(6)
N10 C54 H54 108.5
C53 C54 H54 108.5
C55 C54 H54 108.5
C54 C55 H55A 109.5
C54 C55 H55B 109.5
H55A C55 H55B 109.5
C54 C55 H55C 109.5
H55A C55 H55C 109.5
H55B C55 H55C 109.5
C57 C56 H56A 109.5
C57 C56 H56B 109.5
H56A C56 H56B 109.5
C57 C56 H56C 109.5
H56A C56 H56C 109.5
H56B C56 H56C 109.5
N11 C57 C58 111.0(6)
N11 C57 C56 106.7(6)
C58 C57 C56 110.4(6)
N11 C57 H57 109.6
C58 C57 H57 109.6
C56 C57 H57 109.6
C57 C58 H58A 109.5
C57 C58 H58B 109.5
H58A C58 H58B 109.5
C57 C58 H58C 109.5
H58A C58 H58C 109.5
H58B C58 H58C 109.5
N12 C59 N11 113.4(7)
N12 C59 C60 120.1(8)
N11 C59 C60 126.5(7)
N12 C59 Gd2 57.0(4)
N11 C59 Gd2 56.3(4)
C60 C59 Gd2 176.2(5)
C61 C60 C62 107.5(6)
C61 C60 C63 105.4(6)
C62 C60 C63 111.4(6)
C61 C60 C59 117.1(6)
C62 C60 C59 108.3(5)
C63 C60 C59 107.2(5)
C60 C61 H61A 109.5
C60 C61 H61B 109.5
H61A C61 H61B 109.5
C60 C61 H61C 109.5
H61A C61 H61C 109.5
H61B C61 H61C 109.5
C60 C62 H62A 109.5
C60 C62 H62B 109.5
H62A C62 H62B 109.5
C60 C62 H62C 109.5
H62A C62 H62C 109.5
H62B C62 H62C 109.5
C60 C63 H63A 109.5
C60 C63 H63B 109.5
H63A C63 H63B 109.5
C60 C63 H63C 109.5
H63A C63 H63C 109.5
H63B C63 H63C 109.5
C65 C64 H64A 109.5
C65 C64 H64B 109.5
H64A C64 H64B 109.5
C65 C64 H64C 109.5
H64A C64 H64C 109.5
H64B C64 H64C 109.5
N12 C65 C64 109.9(6)
N12 C65 C66 110.7(6)
C64 C65 C66 110.5(7)
N12 C65 H65 108.6
C64 C65 H65 108.6
C66 C65 H65 108.6
C65 C66 H66A 109.5
C65 C66 H66B 109.5
H66A C66 H66B 109.5
C65 C66 H66C 109.5
H66A C66 H66C 109.5
H66B C66 H66C 109.5
C68 C67 H67A 109.5
C68 C67 H67B 109.5
H67A C67 H67B 109.5
C68 C67 H67C 109.5
H67A C67 H67C 109.5
H67B C67 H67C 109.5
C67 C68 C69 116.8(7)
C67 C68 H68A 108.1
C69 C68 H68A 108.1
C67 C68 H68B 108.1
C69 C68 H68B 108.1
H68A C68 H68B 107.3
C70 C69 C68 119.2(6)
C70 C69 H69A 107.5
C68 C69 H69A 107.5
C70 C69 H69B 107.5
C68 C69 H69B 107.5
H69A C69 H69B 107.0
C71 C70 C69 113.0(7)
C71 C70 H70A 109.0
C69 C70 H70A 109.0
C71 C70 H70B 109.0
C69 C70 H70B 109.0
H70A C70 H70B 107.8
C70 C71 H71A 109.5
C70 C71 H71B 109.5
H71A C71 H71B 109.5
C70 C71 H71C 109.5
H71A C71 H71C 109.5
H71B C71 H71C 109.5

loop_
_geom_bond_atom_site_label_1
_geom_bond_atom_site_label_2
_geom_bond_distance
Gd1 N6 2.385(5)
Gd1 N1 2.397(5)
Gd1 N3 2.399(7)
Gd1 N2 2.402(5)
Gd1 N5 2.410(5)
Gd1 N4 2.414(7)
Gd1 C4 2.871(6)
Gd1 C15 2.885(9)
Gd1 C26 2.889(6)
N1 C4 1.346(8)
N1 C2 1.487(7)
N2 C4 1.330(7)
N2 C10 1.480(8)
N3 C15 1.340(10)
N3 C13 1.485(10)
N4 C15 1.327(10)
N4 C21 1.433(10)
N5 C26 1.330(6)
N5 C24 1.465(7)
N6 C26 1.356(8)
N6 C32 1.514(7)
C1 C2 1.500(9)
C1 H1A 0.9800
C1 H1B 0.9800
C1 H1C 0.9800
C2 C3 1.496(9)
C2 H2 1.0000
C3 H3A 0.9800
C3 H3B 0.9800
C3 H3C 0.9800
C4 C5 1.574(9)
C5 C8 1.540(10)
C5 C7 1.540(10)
C5 C6 1.558(9)
C6 H6A 0.9800
C6 H6B 0.9800
C6 H6C 0.9800
C7 H7A 0.9800
C7 H7B 0.9800
C7 H7C 0.9800
C8 H8A 0.9800
C8 H8B 0.9800
C8 H8C 0.9800
C9 C10 1.514(10)
C9 H9A 0.9800
C9 H9B 0.9800
C9 H9C 0.9800
C10 C11 1.529(8)
C10 H10 1.0000
C11 H11A 0.9800
C11 H11B 0.9800
C11 H11C 0.9800
C12 C13 1.494(10)
C12 H12A 0.9800
C12 H12B 0.9800
C12 H12C 0.9800
C13 C14 1.507(9)
C13 H13 1.0000
C14 H14A 0.9800
C14 H14B 0.9800
C14 H14C 0.9800
C15 C16 1.527(11)
C16 C17' 1.511(13)
C16 C17 1.525(10)
C16 C18' 1.548(13)
C16 C18 1.555(10)
C16 C19 1.620(9)
C16 C19' 1.663(12)
C17 H17A 0.9800
C17 H17B 0.9800
C17 H17C 0.9800
C18 H18A 0.9800
C18 H18B 0.9800
C18 H18C 0.9800
C19 H19A 0.9800
C19 H19B 0.9800
C19 H19C 0.9800
C17' H17D 0.9800
C17' H17E 0.9800
C17' H17F 0.9800
C18' H18D 0.9800
C18' H18E 0.9800
C18' H18F 0.9800
C19' H19D 0.9800
C19' H19E 0.9800
C19' H19F 0.9800
C20 C21 1.486(9)
C20 H20A 0.9800
C20 H20B 0.9800
C20 H20C 0.9800
C21 C22 1.504(9)
C21 H21 1.0000
C22 H22A 0.9800
C22 H22B 0.9800
C22 H22C 0.9800
C23 C24 1.533(8)
C23 H23A 0.9800
C23 H23B 0.9800
C23 H23C 0.9800
C24 C25 1.545(10)
C24 H24 1.0000
C25 H25A 0.9800
C25 H25B 0.9800
C25 H25C 0.9800
C26 C27 1.566(8)
C27 C28 1.515(9)
C27 C30 1.524(9)
C27 C29 1.562(9)
C28 H28A 0.9800
C28 H28B 0.9800
C28 H28C 0.9800
C29 H29A 0.9800
C29 H29B 0.9800
C29 H29C 0.9800
C30 H30A 0.9800
C30 H30B 0.9800
C30 H30C 0.9800
C31 C32 1.494(10)
C31 H31A 0.9800
C31 H31B 0.9800
C31 H31C 0.9800
C32 C33 1.542(9)
C32 H32 1.0000
C33 H33A 0.9800
C33 H33B 0.9800
C33 H33C 0.9800
Gd2 N8 2.389(4)
Gd2 N11 2.403(6)
Gd2 N9 2.404(5)
Gd2 N7 2.406(5)
Gd2 N10 2.420(4)
Gd2 N12 2.423(6)
Gd2 C59 2.872(8)
Gd2 C37 2.879(6)
Gd2 C48 2.900(5)
N7 C37 1.327(7)
N7 C35 1.482(8)
N8 C37 1.339(8)
N8 C43 1.481(7)
N9 C48 1.328(6)
N9 C46 1.471(7)
N10 C48 1.328(7)
N10 C54 1.509(6)
N11 C59 1.347(10)
N11 C57 1.471(9)
N12 C59 1.306(9)
N12 C65 1.461(9)
C34 C35 1.515(8)
C34 H34A 0.9800
C34 H34B 0.9800
C34 H34C 0.9800
C35 C36 1.514(10)
C35 H35 1.0000
C36 H36A 0.9800
C36 H36B 0.9800
C36 H36C 0.9800
C37 C38 1.556(8)
C38 C39 1.536(9)
C38 C41 1.548(9)
C38 C40 1.551(8)
C39 H39A 0.9800
C39 H39B 0.9800
C39 H39C 0.9800
C40 H40A 0.9800
C40 H40B 0.9800
C40 H40C 0.9800
C41 H41A 0.9800
C41 H41B 0.9800
C41 H41C 0.9800
C42 C43 1.500(8)
C42 H42A 0.9800
C42 H42B 0.9800
C42 H42C 0.9800
C43 C44 1.511(9)
C43 H43 1.0000
C44 H44A 0.9800
C44 H44B 0.9800
C44 H44C 0.9800
C45 C46 1.505(8)
C45 H45A 0.9800
C45 H45B 0.9800
C45 H45C 0.9800
C46 C47 1.542(9)
C46 H46 1.0000
C47 H47A 0.9800
C47 H47B 0.9800
C47 H47C 0.9800
C48 C49 1.557(8)
C49 C51 1.515(8)
C49 C50 1.530(8)
C49 C52 1.538(9)
C50 H50A 0.9800
C50 H50B 0.9800
C50 H50C 0.9800
C51 H51A 0.9800
C51 H51B 0.9800
C51 H51C 0.9800
C52 H52A 0.9800
C52 H52B 0.9800
C52 H52C 0.9800
C53 C54 1.515(10)
C53 H53A 0.9800
C53 H53B 0.9800
C53 H53C 0.9800
C54 C55 1.557(9)
C54 H54 1.0000
C55 H55A 0.9800
C55 H55B 0.9800
C55 H55C 0.9800
C56 C57 1.522(9)
C56 H56A 0.9800
C56 H56B 0.9800
C56 H56C 0.9800
C57 C58 1.507(8)
C57 H57 1.0000
C58 H58A 0.9800
C58 H58B 0.9800
C58 H58C 0.9800
C59 C60 1.587(10)
C60 C61 1.509(10)
C60 C62 1.538(9)
C60 C63 1.539(9)
C61 H61A 0.9800
C61 H61B 0.9800
C61 H61C 0.9800
C62 H62A 0.9800
C62 H62B 0.9800
C62 H62C 0.9800
C63 H63A 0.9800
C63 H63B 0.9800
C63 H63C 0.9800
C64 C65 1.498(10)
C64 H64A 0.9800
C64 H64B 0.9800
C64 H64C 0.9800
C65 C66 1.515(9)
C65 H65 1.0000
C66 H66A 0.9800
C66 H66B 0.9800
C66 H66C 0.9800
C67 C68 1.487(12)
C67 H67A 0.9800
C67 H67B 0.9800
C67 H67C 0.9800
C68 C69 1.537(10)
C68 H68A 0.9900
C68 H68B 0.9900
C69 C70 1.518(11)
C69 H69A 0.9900
C69 H69B 0.9900
C70 C71 1.504(11)
C70 H70A 0.9900
C70 H70B 0.9900
C71 H71A 0.9800
C71 H71B 0.9800
C71 H71C 0.9800
